data_7001045
loop_
_publ_author_name
'Chetcuti, Michael J.'
'Devoille, Aline M. J.'
'Othman, Amel Ben'
'Souane, Rachid'
'Thu\'ery, Pierre'
'Vicens, Jacques'

_publ_section_title
;
 Synthesis of mono-, di- and tetra-alkyne functionalized
 calix[4]arenes: Reactions of these multipodal ligands with dicobalt
 octacarbonyl to give complexes which contain up to eight cobalt atoms
;
_journal_issue 16
_journal_name_full 'Dalton Transactions'
_journal_page_first 2999
_journal_page_last 3008
_journal_paper_doi 10.1039/b821144b
_journal_year 2009
_chemical_formula_moiety 'C80 H64 Co8 O28'
_chemical_formula_sum 'C80 H64 Co8 O28'
_chemical_formula_weight 1944.75
_chemical_name_systematic
;
?
;
_space_group_IT_number 14
_symmetry_cell_setting monoclinic
_symmetry_space_group_name_Hall '-P 2ybc'
_symmetry_space_group_name_H-M 'P 1 21/c 1'
_atom_sites_solution_hydrogens geom
_atom_sites_solution_primary direct
_atom_sites_solution_secondary difmap
_audit_creation_method SHELXL-97
_cell_angle_alpha 90.00
_cell_angle_beta 114.0460(10)
_cell_angle_gamma 90.00
_cell_formula_units_Z 4
_cell_length_a 14.0934(3)
_cell_length_b 29.5203(8)
_cell_length_c 22.3018(4)
_cell_measurement_reflns_used 75295
_cell_measurement_temperature 173(2)
_cell_measurement_theta_max 27.485
_cell_measurement_theta_min 0.998
_cell_volume 8473.3(3)
_computing_cell_refinement 'Denzo (Nonius B.V., 1998)'
_computing_data_collection 'Collect (Nonius B.V., 1998)'
_computing_data_reduction 'Denzo (Nonius B.V., 1998)'
_computing_molecular_graphics 'PLATON 98 (Spek, 1998)'
_computing_publication_material 'SHELXL-97 (Sheldrick, 1997)'
_computing_structure_refinement 'SHELXL-97 (Sheldrick, 1997)'
_computing_structure_solution 'SHELXS-97 (Sheldrick, 1997)'
_diffrn_ambient_temperature 173(2)
_diffrn_measured_fraction_theta_full 0.946
_diffrn_measured_fraction_theta_max 0.946
_diffrn_measurement_device_type KappaCCD
_diffrn_measurement_method 'phi and omega scans'
_diffrn_radiation_monochromator graphite
_diffrn_radiation_source 'fine-focus sealed tube'
_diffrn_radiation_type MoK\a
_diffrn_radiation_wavelength 0.71073
_diffrn_reflns_av_R_equivalents 0.0552
_diffrn_reflns_av_sigmaI/netI 0.0940
_diffrn_reflns_limit_h_max 11
_diffrn_reflns_limit_h_min -18
_diffrn_reflns_limit_k_max 35
_diffrn_reflns_limit_k_min -38
_diffrn_reflns_limit_l_max 28
_diffrn_reflns_limit_l_min -28
_diffrn_reflns_number 42107
_diffrn_reflns_theta_full 27.49
_diffrn_reflns_theta_max 27.49
_diffrn_reflns_theta_min 1.21
_exptl_absorpt_coefficient_mu 1.603
_exptl_absorpt_correction_T_max 0.71681
_exptl_absorpt_correction_T_min 0.57257
_exptl_absorpt_correction_type multi-scan
_exptl_absorpt_process_details 'MULscanABS in PLATON (Spek, 2003)'
_exptl_crystal_colour 'dark red'
_exptl_crystal_density_diffrn 1.524
_exptl_crystal_density_method 'not measured'
_exptl_crystal_description block
_exptl_crystal_F_000 3936
_exptl_crystal_size_max 0.45
_exptl_crystal_size_mid 0.25
_exptl_crystal_size_min 0.15
_refine_diff_density_max 0.582
_refine_diff_density_min -0.510
_refine_diff_density_rms 0.077
_refine_ls_extinction_method none
_refine_ls_goodness_of_fit_ref 1.012
_refine_ls_hydrogen_treatment constr
_refine_ls_matrix_type full
_refine_ls_number_parameters 1057
_refine_ls_number_reflns 18400
_refine_ls_number_restraints 0
_refine_ls_restrained_S_all 1.012
_refine_ls_R_factor_all 0.1203
_refine_ls_R_factor_gt 0.0522
_refine_ls_shift/su_max 0.001
_refine_ls_shift/su_mean 0.000
_refine_ls_structure_factor_coef Fsqd
_refine_ls_weighting_details 'calc w=1/[\s^2^(Fo^2^)+(0.0513P)^2^] where P=(Fo^2^+2Fc^2^)/3'
_refine_ls_weighting_scheme calc
_refine_ls_wR_factor_gt 0.1040
_refine_ls_wR_factor_ref 0.1228
_reflns_number_gt 10285
_reflns_number_total 18400
_reflns_threshold_expression I>2sigma(I)
_cod_data_source_file b821144b.txt
_cod_data_source_block 8
_cod_depositor_comments
;
The following automatic conversions were performed:
'_symmetry_cell_setting' value 'Monoclinic' changed to 'monoclinic'
according to '/home/saulius/struct/CIF-dictionaries/cif_core.dic'
dictionary named 'cif_core.dic' version 2.4.1 from 2010-06-29.

Automatic conversion script
Id: cif_fix_enum 1527 2010-12-29 10:47:43Z saulius 
;
_cod_original_sg_symbol_H-M 'P 21/c'
_cod_database_code 7001045

loop_
_symmetry_equiv_pos_as_xyz
'x, y, z'
'-x, y+1/2, -z+1/2'
'-x, -y, -z'
'x, -y-1/2, z-1/2'

loop_
_atom_site_label
_atom_site_type_symbol
_atom_site_fract_x
_atom_site_fract_y
_atom_site_fract_z
_atom_site_U_iso_or_equiv
_atom_site_adp_type
_atom_site_occupancy
_atom_site_symmetry_multiplicity
_atom_site_calc_flag
_atom_site_refinement_flags
_atom_site_disorder_assembly
_atom_site_disorder_group
C1 C -0.1718(3) -0.15273(12) 0.17089(15) 0.0277(8) Uani 1 1 d . . .
C2 C -0.2301(3) -0.15802(13) 0.20857(15) 0.0303(9) Uani 1 1 d . . .
C3 C -0.2471(3) -0.20191(13) 0.22458(16) 0.0318(9) Uani 1 1 d . . .
H3 H -0.2895 -0.2060 0.2481 0.038 Uiso 1 1 calc R . .
C4 C -0.2057(3) -0.24001(13) 0.20809(16) 0.0340(9) Uani 1 1 d . . .
C5 C -0.1393(3) -0.23279(13) 0.17684(16) 0.0331(9) Uani 1 1 d . . .
H5 H -0.1053 -0.2580 0.1679 0.040 Uiso 1 1 calc R . .
C6 C -0.1212(3) -0.18978(13) 0.15832(15) 0.0285(9) Uani 1 1 d . . .
C7 C -0.2341(3) -0.28741(14) 0.22387(19) 0.0414(10) Uani 1 1 d . . .
C8 C -0.3482(4) -0.29565(16) 0.1815(3) 0.0721(15) Uani 1 1 d . . .
H8A H -0.3599 -0.2948 0.1351 0.108 Uiso 1 1 calc R . .
H8B H -0.3900 -0.2721 0.1901 0.108 Uiso 1 1 calc R . .
H8C H -0.3685 -0.3254 0.1919 0.108 Uiso 1 1 calc R . .
C9 C -0.1713(4) -0.32471(14) 0.2098(2) 0.0561(12) Uani 1 1 d . . .
H9A H -0.1919 -0.3542 0.2208 0.084 Uiso 1 1 calc R . .
H9B H -0.0971 -0.3197 0.2364 0.084 Uiso 1 1 calc R . .
H9C H -0.1843 -0.3242 0.1631 0.084 Uiso 1 1 calc R . .
C10 C -0.2149(4) -0.29084(16) 0.2967(2) 0.0677(14) Uani 1 1 d . . .
H10A H -0.2608 -0.2697 0.3060 0.102 Uiso 1 1 calc R . .
H10B H -0.1423 -0.2832 0.3241 0.102 Uiso 1 1 calc R . .
H10C H -0.2293 -0.3218 0.3065 0.102 Uiso 1 1 calc R . .
C11 C -0.0456(3) -0.18378(13) 0.12599(16) 0.0323(9) Uani 1 1 d . . .
H11A H -0.0440 -0.1516 0.1142 0.039 Uiso 1 1 calc R . .
H11B H -0.0693 -0.2019 0.0851 0.039 Uiso 1 1 calc R . .
C12 C 0.0636(3) -0.19886(12) 0.17230(15) 0.0258(8) Uani 1 1 d . . .
C13 C 0.1207(3) -0.17263(12) 0.22712(16) 0.0269(8) Uani 1 1 d . . .
C14 C 0.2157(3) -0.18794(12) 0.27416(15) 0.0254(8) Uani 1 1 d . . .
C15 C 0.2554(3) -0.22773(13) 0.26190(16) 0.0308(9) Uani 1 1 d . . .
H15 H 0.3209 -0.2379 0.2931 0.037 Uiso 1 1 calc R . .
C16 C 0.2036(3) -0.25403(12) 0.20549(16) 0.0298(9) Uani 1 1 d . . .
C17 C 0.1058(3) -0.23895(13) 0.16226(16) 0.0307(9) Uani 1 1 d . . .
H17 H 0.0670 -0.2568 0.1248 0.037 Uiso 1 1 calc R . .
C18 C 0.2551(3) -0.29708(13) 0.19436(18) 0.0405(10) Uani 1 1 d . . .
C19 C 0.3624(3) -0.28536(15) 0.1962(2) 0.0571(12) Uani 1 1 d . . .
H19A H 0.3542 -0.2643 0.1604 0.086 Uiso 1 1 calc R . .
H19B H 0.3964 -0.3131 0.1909 0.086 Uiso 1 1 calc R . .
H19C H 0.4051 -0.2712 0.2384 0.086 Uiso 1 1 calc R . .
C20 C 0.2674(4) -0.33098(14) 0.2497(2) 0.0596(13) Uani 1 1 d . . .
H20A H 0.3098 -0.3173 0.2923 0.089 Uiso 1 1 calc R . .
H20B H 0.3014 -0.3585 0.2438 0.089 Uiso 1 1 calc R . .
H20C H 0.1987 -0.3386 0.2481 0.089 Uiso 1 1 calc R . .
C21 C 0.1911(3) -0.31915(14) 0.12757(19) 0.0526(12) Uani 1 1 d . . .
H21A H 0.1223 -0.3274 0.1253 0.079 Uiso 1 1 calc R . .
H21B H 0.2268 -0.3464 0.1225 0.079 Uiso 1 1 calc R . .
H21C H 0.1833 -0.2977 0.0923 0.079 Uiso 1 1 calc R . .
C22 C 0.2712(3) -0.16365(12) 0.33918(15) 0.0284(8) Uani 1 1 d . . .
H22A H 0.2748 -0.1308 0.3312 0.034 Uiso 1 1 calc R . .
H22B H 0.3431 -0.1753 0.3612 0.034 Uiso 1 1 calc R . .
C23 C 0.2135(3) -0.17109(13) 0.38339(15) 0.0272(8) Uani 1 1 d . . .
C24 C 0.1691(3) -0.13569(12) 0.40504(15) 0.0252(8) Uani 1 1 d . . .
C25 C 0.1022(3) -0.14497(12) 0.43550(15) 0.0261(8) Uani 1 1 d . . .
C26 C 0.0876(3) -0.19010(12) 0.44811(16) 0.0301(9) Uani 1 1 d . . .
H26 H 0.0410 -0.1966 0.4680 0.036 Uiso 1 1 calc R . .
C27 C 0.1378(3) -0.22609(13) 0.43295(16) 0.0318(9) Uani 1 1 d . . .
C28 C 0.1982(3) -0.21512(12) 0.39892(16) 0.0295(9) Uani 1 1 d . . .
H28 H 0.2306 -0.2390 0.3857 0.035 Uiso 1 1 calc R . .
C29 C 0.1285(3) -0.27535(13) 0.45020(19) 0.0431(10) Uani 1 1 d . . .
C30 C 0.0451(4) -0.28174(15) 0.4767(2) 0.0560(12) Uani 1 1 d . . .
H30A H 0.0414 -0.3138 0.4871 0.084 Uiso 1 1 calc R . .
H30B H -0.0224 -0.2720 0.4436 0.084 Uiso 1 1 calc R . .
H30C H 0.0627 -0.2636 0.5166 0.084 Uiso 1 1 calc R . .
C31 C 0.0984(4) -0.30452(16) 0.3880(3) 0.0825(18) Uani 1 1 d . . .
H31A H 0.1550 -0.3040 0.3731 0.124 Uiso 1 1 calc R . .
H31B H 0.0351 -0.2924 0.3533 0.124 Uiso 1 1 calc R . .
H31C H 0.0861 -0.3358 0.3978 0.124 Uiso 1 1 calc R . .
C32 C 0.2320(4) -0.29122(16) 0.5015(3) 0.0737(15) Uani 1 1 d . . .
H32A H 0.2862 -0.2865 0.4852 0.111 Uiso 1 1 calc R . .
H32B H 0.2277 -0.3235 0.5103 0.111 Uiso 1 1 calc R . .
H32C H 0.2489 -0.2739 0.5420 0.111 Uiso 1 1 calc R . .
C33 C 0.0411(3) -0.10823(12) 0.45207(15) 0.0284(8) Uani 1 1 d . . .
H33A H 0.0574 -0.1092 0.4996 0.034 Uiso 1 1 calc R . .
H33B H 0.0623 -0.0782 0.4420 0.034 Uiso 1 1 calc R . .
C34 C -0.0744(3) -0.11434(12) 0.41350(16) 0.0269(8) Uani 1 1 d . . .
C35 C -0.1230(3) -0.10593(11) 0.34630(16) 0.0266(8) Uani 1 1 d . . .
C36 C -0.2249(3) -0.12055(12) 0.30991(16) 0.0287(8) Uani 1 1 d . . .
C37 C -0.2793(3) -0.14076(13) 0.34211(17) 0.0349(9) Uani 1 1 d . . .
H37 H -0.3489 -0.1502 0.3173 0.042 Uiso 1 1 calc R . .
C38 C -0.2353(3) -0.14785(13) 0.41000(17) 0.0346(9) Uani 1 1 d . A .
C39 C -0.1332(3) -0.13458(12) 0.44370(17) 0.0325(9) Uani 1 1 d . . .
H39 H -0.1014 -0.1395 0.4898 0.039 Uiso 1 1 calc R . .
C40 C -0.2957(3) -0.17100(16) 0.4449(2) 0.0478(11) Uani 1 1 d . . .
C41 C -0.3918(9) -0.1409(4) 0.4354(6) 0.0845(16) Uani 0.50 1 d P A 1
H41A H -0.3681 -0.1117 0.4576 0.127 Uiso 0.50 1 calc PR A 1
H41B H -0.4349 -0.1562 0.4542 0.127 Uiso 0.50 1 calc PR A 1
H41C H -0.4327 -0.1357 0.3885 0.127 Uiso 0.50 1 calc PR A 1
C42 C -0.3382(9) -0.2171(4) 0.4110(5) 0.0845(16) Uani 0.50 1 d P A 1
H42A H -0.3832 -0.2119 0.3646 0.127 Uiso 0.50 1 calc PR A 1
H42B H -0.3782 -0.2317 0.4327 0.127 Uiso 0.50 1 calc PR A 1
H42C H -0.2800 -0.2366 0.4144 0.127 Uiso 0.50 1 calc PR A 1
C43 C -0.2339(9) -0.1791(4) 0.5177(5) 0.0845(16) Uani 0.50 1 d P A 1
H43A H -0.1731 -0.1978 0.5242 0.127 Uiso 0.50 1 calc PR A 1
H43B H -0.2777 -0.1946 0.5359 0.127 Uiso 0.50 1 calc PR A 1
H43C H -0.2110 -0.1499 0.5400 0.127 Uiso 0.50 1 calc PR A 1
C41B C -0.4079(9) -0.1761(4) 0.4041(5) 0.0845(16) Uani 0.50 1 d P A 2
H41D H -0.4360 -0.1473 0.3821 0.127 Uiso 0.50 1 calc PR A 2
H41E H -0.4436 -0.1846 0.4320 0.127 Uiso 0.50 1 calc PR A 2
H41F H -0.4186 -0.1997 0.3711 0.127 Uiso 0.50 1 calc PR A 2
C42B C -0.2365(9) -0.2123(4) 0.4822(6) 0.0845(16) Uani 0.50 1 d P A 2
H42D H -0.2313 -0.2346 0.4512 0.127 Uiso 0.50 1 calc PR A 2
H42E H -0.2735 -0.2258 0.5067 0.127 Uiso 0.50 1 calc PR A 2
H42F H -0.1667 -0.2032 0.5129 0.127 Uiso 0.50 1 calc PR A 2
C43B C -0.2924(9) -0.1391(4) 0.5021(5) 0.0845(16) Uani 0.50 1 d P A 2
H43D H -0.2199 -0.1333 0.5319 0.127 Uiso 0.50 1 calc PR A 2
H43E H -0.3284 -0.1538 0.5264 0.127 Uiso 0.50 1 calc PR A 2
H43F H -0.3268 -0.1104 0.4838 0.127 Uiso 0.50 1 calc PR A 2
C44 C -0.2692(3) -0.11798(13) 0.23546(16) 0.0333(9) Uani 1 1 d . . .
H44A H -0.2477 -0.0892 0.2218 0.040 Uiso 1 1 calc R . .
H44B H -0.3461 -0.1186 0.2175 0.040 Uiso 1 1 calc R . .
C45 C -0.2592(3) -0.09389(13) 0.09711(16) 0.0359(9) Uani 1 1 d . . .
H45A H -0.2468 -0.0642 0.0809 0.043 Uiso 1 1 calc R . .
H45B H -0.3080 -0.0889 0.1182 0.043 Uiso 1 1 calc R . .
C46 C -0.3092(3) -0.12475(14) 0.03977(16) 0.0337(9) Uani 1 1 d . . .
C47 C -0.3130(3) -0.16752(15) 0.01974(17) 0.0411(10) Uani 1 1 d . . .
H47 H -0.2740 -0.1962 0.0380 0.049 Uiso 1 1 calc R . .
C48 C -0.1982(4) -0.12520(17) -0.0458(2) 0.0549(12) Uani 1 1 d . . .
C49 C -0.3663(4) -0.0674(2) -0.0776(3) 0.0701(15) Uani 1 1 d . . .
C50 C -0.3897(4) -0.1597(2) -0.1265(2) 0.0672(15) Uani 1 1 d . . .
C51 C -0.4780(3) -0.16373(16) 0.0653(2) 0.0499(11) Uani 1 1 d . . .
C52 C -0.5256(3) -0.0927(2) -0.0247(2) 0.0582(13) Uani 1 1 d . . .
C53 C -0.5293(4) -0.18983(19) -0.0602(2) 0.0593(13) Uani 1 1 d . . .
C54 C 0.1235(3) -0.09125(12) 0.22909(18) 0.0353(9) Uani 1 1 d . . .
H54A H 0.1781 -0.0833 0.2726 0.042 Uiso 1 1 calc R . .
H54B H 0.0701 -0.0672 0.2169 0.042 Uiso 1 1 calc R . .
C55 C 0.1708(3) -0.09102(12) 0.18046(18) 0.0343(9) Uani 1 1 d . . .
C56 C 0.1770(3) -0.11422(13) 0.13020(18) 0.0379(9) Uani 1 1 d . . .
H56 H 0.1503 -0.1437 0.1076 0.046 Uiso 1 1 calc R . .
C57 C 0.0188(4) -0.04329(16) 0.0747(2) 0.0582(13) Uani 1 1 d . . .
C58 C 0.1764(4) -0.05121(19) 0.0309(2) 0.0706(15) Uani 1 1 d . . .
C59 C 0.1957(4) 0.00573(17) 0.1405(2) 0.0574(13) Uani 1 1 d . . .
C60 C 0.3823(4) -0.1379(2) 0.2220(3) 0.0666(14) Uani 1 1 d . . .
C61 C 0.3838(4) -0.07971(17) 0.1322(2) 0.0623(13) Uani 1 1 d . . .
C62 C 0.3722(4) -0.0471(2) 0.2483(3) 0.0689(15) Uani 1 1 d . . .
C63 C 0.2947(3) -0.07715(13) 0.43411(16) 0.0326(9) Uani 1 1 d . . .
H63A H 0.3094 -0.0490 0.4153 0.039 Uiso 1 1 calc R . .
H63B H 0.3426 -0.1009 0.4316 0.039 Uiso 1 1 calc R . .
C64 C 0.3163(3) -0.06901(12) 0.50495(16) 0.0300(9) Uani 1 1 d . . .
C65 C 0.2764(3) -0.07603(13) 0.54859(16) 0.0364(9) Uani 1 1 d . . .
H65 H 0.2126 -0.0909 0.5486 0.044 Uiso 1 1 calc R . .
C66 C 0.2198(4) 0.01423(17) 0.5024(2) 0.0649(14) Uani 1 1 d . . .
C67 C 0.4347(4) 0.01813(15) 0.5535(2) 0.0470(11) Uani 1 1 d . . .
C68 C 0.3327(4) 0.00586(16) 0.6357(2) 0.0541(12) Uani 1 1 d . . .
C69 C 0.4213(3) -0.14706(17) 0.5703(2) 0.0551(12) Uani 1 1 d . . .
C70 C 0.5498(4) -0.07414(16) 0.58919(19) 0.0537(12) Uani 1 1 d . . .
C71 C 0.4515(3) -0.08702(16) 0.6764(2) 0.0560(13) Uani 1 1 d . . .
C72 C -0.0345(3) -0.04042(12) 0.33127(17) 0.0344(9) Uani 1 1 d . . .
H72A H 0.0422 -0.0407 0.3544 0.041 Uiso 1 1 calc R . .
H72B H -0.0632 -0.0287 0.3621 0.041 Uiso 1 1 calc R . .
C73 C -0.0661(3) -0.00984(12) 0.27281(17) 0.0307(9) Uani 1 1 d . . .
C74 C -0.0843(3) -0.00875(12) 0.20916(17) 0.0339(9) Uani 1 1 d . . .
H74 H -0.0894 -0.0313 0.1745 0.041 Uiso 1 1 calc R . .
C75 C 0.1361(3) 0.01934(14) 0.2890(2) 0.0429(10) Uani 1 1 d . . .
C76 C 0.0259(3) 0.08501(15) 0.3159(2) 0.0489(11) Uani 1 1 d . . .
C77 C 0.0093(3) 0.07076(15) 0.1830(2) 0.0525(12) Uani 1 1 d . . .
C78 C -0.2999(3) 0.00320(14) 0.18998(19) 0.0427(10) Uani 1 1 d . . .
C79 C -0.1835(3) 0.05534(14) 0.2999(2) 0.0437(10) Uani 1 1 d . . .
C80 C -0.2150(3) 0.07844(15) 0.1655(2) 0.0449(11) Uani 1 1 d . . .
Co1 Co -0.32957(4) -0.12591(2) -0.05270(2) 0.04104(15) Uani 1 1 d . . .
Co2 Co -0.45393(4) -0.14567(2) -0.00453(2) 0.04139(15) Uani 1 1 d . . .
Co3 Co 0.15565(5) -0.04967(2) 0.10665(3) 0.04540(16) Uani 1 1 d . . .
Co4 Co 0.31370(4) -0.08769(2) 0.18318(3) 0.04429(16) Uani 1 1 d . . .
Co5 Co 0.33079(4) -0.014507(19) 0.55866(2) 0.03783(14) Uani 1 1 d . . .
Co6 Co 0.42539(4) -0.087624(19) 0.58955(2) 0.03916(15) Uani 1 1 d . . .
Co7 Co 0.00785(4) 0.042118(17) 0.25463(2) 0.03640(14) Uani 1 1 d . . .
Co8 Co -0.17865(4) 0.033548(17) 0.22581(2) 0.03528(14) Uani 1 1 d . . .
O1 O -0.16184(17) -0.11040(8) 0.14613(11) 0.0312(6) Uani 1 1 d . . .
O2 O 0.07680(18) -0.13271(8) 0.23535(11) 0.0314(6) Uani 1 1 d . . .
O3 O 0.18964(17) -0.09094(8) 0.39507(10) 0.0283(6) Uani 1 1 d . . .
O4 O -0.07128(18) -0.08576(8) 0.31209(11) 0.0307(6) Uani 1 1 d . . .
O5 O -0.1147(3) -0.12465(13) -0.03994(16) 0.0768(11) Uani 1 1 d . . .
O6 O -0.3867(3) -0.03153(15) -0.0914(2) 0.1155(17) Uani 1 1 d . . .
O7 O -0.4292(3) -0.18055(16) -0.17250(17) 0.1059(16) Uani 1 1 d . . .
O8 O -0.4922(2) -0.17576(12) 0.10897(15) 0.0666(10) Uani 1 1 d . . .
O9 O -0.5654(3) -0.05854(14) -0.03581(17) 0.0802(11) Uani 1 1 d . . .
O10 O -0.5726(3) -0.21894(14) -0.09239(17) 0.0902(13) Uani 1 1 d . . .
O11 O -0.0698(3) -0.03985(13) 0.05581(17) 0.0844(12) Uani 1 1 d . . .
O12 O 0.1900(3) -0.05399(16) -0.01529(17) 0.1080(15) Uani 1 1 d . . .
O13 O 0.2246(3) 0.04032(12) 0.16396(19) 0.0792(11) Uani 1 1 d . . .
O14 O 0.4298(3) -0.16900(15) 0.2439(2) 0.1018(15) Uani 1 1 d . . .
O15 O 0.4265(3) -0.07479(13) 0.09940(19) 0.0864(12) Uani 1 1 d . . .
O16 O 0.4090(3) -0.02171(17) 0.2900(2) 0.1214(18) Uani 1 1 d . . .
O17 O 0.1472(3) 0.03096(14) 0.4642(2) 0.1149(16) Uani 1 1 d . . .
O18 O 0.5027(3) 0.03797(12) 0.55271(17) 0.0762(10) Uani 1 1 d . . .
O19 O 0.3349(3) 0.01899(12) 0.68432(17) 0.0837(12) Uani 1 1 d . . .
O20 O 0.4133(3) -0.18378(12) 0.55373(17) 0.0829(12) Uani 1 1 d . . .
O21 O 0.6295(3) -0.06607(14) 0.58963(17) 0.0840(12) Uani 1 1 d . . .
O22 O 0.4649(3) -0.08522(13) 0.73017(15) 0.0881(12) Uani 1 1 d . . .
O23 O 0.2178(2) 0.00447(11) 0.31159(15) 0.0588(8) Uani 1 1 d . . .
O24 O 0.0354(3) 0.11194(11) 0.35475(17) 0.0710(10) Uani 1 1 d . . .
O25 O 0.0121(3) 0.08581(12) 0.13677(17) 0.0806(11) Uani 1 1 d . . .
O26 O -0.3773(2) -0.01452(11) 0.16590(15) 0.0605(9) Uani 1 1 d . . .
O27 O -0.1782(3) 0.06652(11) 0.35033(15) 0.0638(9) Uani 1 1 d . . .
O28 O -0.2359(2) 0.10708(11) 0.12808(15) 0.0632(9) Uani 1 1 d . . .

loop_
_atom_site_aniso_label
_atom_site_aniso_U_11
_atom_site_aniso_U_22
_atom_site_aniso_U_33
_atom_site_aniso_U_23
_atom_site_aniso_U_13
_atom_site_aniso_U_12
C1 0.0220(19) 0.033(2) 0.0238(17) -0.0031(17) 0.0047(15) -0.0060(17)
C2 0.021(2) 0.040(2) 0.0243(18) -0.0045(18) 0.0038(15) 0.0004(18)
C3 0.027(2) 0.039(2) 0.0284(19) -0.0039(18) 0.0107(16) -0.0029(18)
C4 0.030(2) 0.040(2) 0.0284(19) 0.0000(18) 0.0084(17) -0.0020(19)
C5 0.028(2) 0.038(2) 0.0308(19) -0.0054(18) 0.0090(17) 0.0003(18)
C6 0.0209(19) 0.039(2) 0.0201(17) -0.0038(17) 0.0026(15) -0.0023(17)
C7 0.044(3) 0.037(2) 0.044(2) 0.001(2) 0.019(2) -0.002(2)
C8 0.059(3) 0.047(3) 0.106(4) -0.002(3) 0.029(3) -0.016(3)
C9 0.074(3) 0.037(3) 0.068(3) 0.001(2) 0.039(3) 0.004(2)
C10 0.094(4) 0.060(3) 0.069(3) 0.013(3) 0.054(3) 0.010(3)
C11 0.026(2) 0.042(2) 0.0256(18) -0.0048(18) 0.0070(16) 0.0018(18)
C12 0.025(2) 0.033(2) 0.0229(17) 0.0001(17) 0.0135(15) -0.0042(17)
C13 0.027(2) 0.031(2) 0.0290(18) 0.0000(17) 0.0178(16) -0.0032(17)
C14 0.027(2) 0.029(2) 0.0231(17) -0.0024(16) 0.0128(15) -0.0062(17)
C15 0.030(2) 0.034(2) 0.0285(19) 0.0033(18) 0.0118(16) -0.0001(18)
C16 0.035(2) 0.029(2) 0.0301(19) 0.0021(18) 0.0179(17) 0.0007(18)
C17 0.033(2) 0.037(2) 0.0247(18) -0.0074(17) 0.0141(16) -0.0056(18)
C18 0.048(3) 0.033(2) 0.037(2) -0.0038(19) 0.0130(19) 0.006(2)
C19 0.055(3) 0.053(3) 0.069(3) -0.009(2) 0.031(2) 0.015(2)
C20 0.089(4) 0.034(3) 0.054(3) -0.004(2) 0.028(3) 0.004(2)
C21 0.068(3) 0.044(3) 0.043(2) -0.014(2) 0.020(2) 0.010(2)
C22 0.027(2) 0.032(2) 0.0281(18) -0.0038(17) 0.0141(16) -0.0037(17)
C23 0.0211(19) 0.036(2) 0.0222(17) -0.0049(17) 0.0064(15) -0.0026(17)
C24 0.0214(19) 0.028(2) 0.0212(17) 0.0013(16) 0.0039(15) -0.0043(16)
C25 0.0240(19) 0.031(2) 0.0191(16) -0.0046(16) 0.0048(15) -0.0019(17)
C26 0.029(2) 0.036(2) 0.0273(18) -0.0025(18) 0.0136(16) -0.0073(18)
C27 0.032(2) 0.035(2) 0.0269(18) -0.0046(18) 0.0106(17) -0.0075(18)
C28 0.028(2) 0.029(2) 0.0302(19) -0.0069(17) 0.0107(16) -0.0006(17)
C29 0.055(3) 0.032(2) 0.053(2) -0.005(2) 0.032(2) -0.011(2)
C30 0.074(3) 0.042(3) 0.068(3) -0.003(2) 0.045(3) -0.018(2)
C31 0.120(5) 0.047(3) 0.116(4) -0.033(3) 0.085(4) -0.032(3)
C32 0.069(4) 0.050(3) 0.104(4) 0.038(3) 0.037(3) 0.016(3)
C33 0.028(2) 0.032(2) 0.0277(18) -0.0050(17) 0.0135(16) -0.0038(17)
C34 0.029(2) 0.024(2) 0.0305(19) -0.0059(17) 0.0151(16) 0.0014(16)
C35 0.032(2) 0.0200(19) 0.0329(19) -0.0039(17) 0.0179(17) 0.0012(17)
C36 0.030(2) 0.025(2) 0.0325(19) -0.0061(17) 0.0141(17) 0.0011(17)
C37 0.028(2) 0.037(2) 0.039(2) -0.0135(19) 0.0122(17) -0.0049(18)
C38 0.037(2) 0.037(2) 0.039(2) -0.0095(19) 0.0240(18) -0.0057(19)
C39 0.036(2) 0.035(2) 0.0321(19) -0.0037(18) 0.0191(17) -0.0005(18)
C40 0.043(3) 0.056(3) 0.048(2) -0.001(2) 0.023(2) -0.011(2)
C41 0.102(4) 0.092(4) 0.094(4) -0.005(3) 0.076(3) -0.031(3)
C42 0.102(4) 0.092(4) 0.094(4) -0.005(3) 0.076(3) -0.031(3)
C43 0.102(4) 0.092(4) 0.094(4) -0.005(3) 0.076(3) -0.031(3)
C41B 0.102(4) 0.092(4) 0.094(4) -0.005(3) 0.076(3) -0.031(3)
C42B 0.102(4) 0.092(4) 0.094(4) -0.005(3) 0.076(3) -0.031(3)
C43B 0.102(4) 0.092(4) 0.094(4) -0.005(3) 0.076(3) -0.031(3)
C44 0.025(2) 0.038(2) 0.036(2) -0.0034(19) 0.0106(16) 0.0026(17)
C45 0.033(2) 0.036(2) 0.034(2) 0.0028(19) 0.0076(17) 0.0031(18)
C46 0.027(2) 0.047(3) 0.0227(18) -0.0008(19) 0.0057(16) -0.0012(19)
C47 0.040(2) 0.047(3) 0.028(2) -0.001(2) 0.0056(18) 0.005(2)
C48 0.053(3) 0.071(3) 0.046(2) 0.005(2) 0.025(2) 0.012(3)
C49 0.062(3) 0.079(4) 0.087(4) 0.035(3) 0.048(3) 0.017(3)
C50 0.048(3) 0.115(5) 0.041(3) -0.009(3) 0.020(2) 0.005(3)
C51 0.038(3) 0.063(3) 0.043(2) 0.001(2) 0.011(2) -0.004(2)
C52 0.034(3) 0.088(4) 0.049(3) 0.009(3) 0.013(2) 0.005(3)
C53 0.048(3) 0.085(4) 0.039(2) -0.004(3) 0.013(2) -0.009(3)
C54 0.038(2) 0.032(2) 0.038(2) 0.0019(18) 0.0189(18) 0.0031(19)
C55 0.034(2) 0.030(2) 0.040(2) -0.0019(19) 0.0155(18) -0.0025(18)
C56 0.041(2) 0.033(2) 0.042(2) -0.0024(19) 0.0198(19) -0.0051(19)
C57 0.067(4) 0.060(3) 0.043(3) 0.014(2) 0.018(2) 0.003(3)
C58 0.078(4) 0.086(4) 0.049(3) 0.008(3) 0.027(3) 0.011(3)
C59 0.071(4) 0.048(3) 0.070(3) 0.013(3) 0.046(3) 0.001(3)
C60 0.039(3) 0.079(4) 0.088(4) 0.028(3) 0.032(3) -0.001(3)
C61 0.068(4) 0.062(3) 0.065(3) -0.001(3) 0.036(3) 0.005(3)
C62 0.044(3) 0.097(4) 0.066(3) -0.028(3) 0.023(3) -0.011(3)
C63 0.033(2) 0.036(2) 0.0309(19) -0.0029(18) 0.0147(17) -0.0090(18)
C64 0.029(2) 0.029(2) 0.0301(19) -0.0067(17) 0.0108(16) -0.0077(17)
C65 0.031(2) 0.043(2) 0.034(2) -0.0042(19) 0.0123(17) -0.0101(19)
C66 0.060(3) 0.051(3) 0.068(3) -0.023(3) 0.011(3) -0.003(3)
C67 0.052(3) 0.044(3) 0.051(2) -0.014(2) 0.027(2) -0.011(2)
C68 0.065(3) 0.053(3) 0.060(3) -0.013(2) 0.041(3) -0.019(2)
C69 0.056(3) 0.052(3) 0.048(3) 0.004(3) 0.012(2) 0.005(3)
C70 0.048(3) 0.062(3) 0.042(2) 0.001(2) 0.009(2) 0.001(3)
C71 0.055(3) 0.063(3) 0.044(3) 0.001(3) 0.014(2) -0.017(2)
C72 0.034(2) 0.029(2) 0.038(2) 0.0008(19) 0.0120(17) -0.0049(18)
C73 0.025(2) 0.027(2) 0.040(2) -0.0014(18) 0.0125(17) -0.0020(17)
C74 0.035(2) 0.029(2) 0.037(2) -0.0074(18) 0.0143(17) -0.0067(18)
C75 0.044(3) 0.037(3) 0.047(2) -0.002(2) 0.019(2) -0.013(2)
C76 0.046(3) 0.044(3) 0.062(3) -0.004(2) 0.027(2) -0.013(2)
C77 0.053(3) 0.046(3) 0.065(3) 0.017(3) 0.031(2) 0.007(2)
C78 0.046(3) 0.039(3) 0.045(2) -0.001(2) 0.021(2) 0.009(2)
C79 0.045(3) 0.037(3) 0.057(3) 0.006(2) 0.028(2) -0.002(2)
C80 0.045(3) 0.044(3) 0.046(2) 0.000(2) 0.019(2) -0.001(2)
Co1 0.0370(3) 0.0557(4) 0.0300(3) 0.0024(3) 0.0132(2) 0.0075(3)
Co2 0.0318(3) 0.0560(4) 0.0320(3) -0.0022(3) 0.0085(2) -0.0015(3)
Co3 0.0528(4) 0.0482(4) 0.0395(3) 0.0067(3) 0.0232(3) 0.0006(3)
Co4 0.0408(3) 0.0483(4) 0.0505(3) 0.0005(3) 0.0254(3) -0.0023(3)
Co5 0.0382(3) 0.0404(3) 0.0378(3) -0.0103(3) 0.0185(2) -0.0087(3)
Co6 0.0363(3) 0.0440(4) 0.0315(3) -0.0020(3) 0.0081(2) -0.0068(3)
Co7 0.0390(3) 0.0304(3) 0.0425(3) -0.0002(3) 0.0194(2) -0.0042(2)
Co8 0.0369(3) 0.0316(3) 0.0385(3) 0.0006(2) 0.0166(2) 0.0019(3)
O1 0.0248(14) 0.0314(15) 0.0331(13) 0.0001(12) 0.0075(11) -0.0035(11)
O2 0.0331(14) 0.0311(15) 0.0343(13) -0.0053(12) 0.0182(11) 0.0009(12)
O3 0.0269(14) 0.0295(15) 0.0261(12) -0.0020(11) 0.0085(10) -0.0027(11)
O4 0.0378(15) 0.0237(14) 0.0375(14) -0.0036(11) 0.0223(12) -0.0062(12)
O5 0.051(2) 0.097(3) 0.089(2) 0.013(2) 0.036(2) 0.015(2)
O6 0.115(4) 0.085(3) 0.187(5) 0.070(3) 0.103(3) 0.045(3)
O7 0.077(3) 0.180(5) 0.055(2) -0.055(3) 0.0216(19) -0.013(3)
O8 0.057(2) 0.097(3) 0.0489(18) 0.0103(19) 0.0241(16) -0.0077(19)
O9 0.063(2) 0.095(3) 0.087(3) 0.029(2) 0.035(2) 0.030(2)
O10 0.084(3) 0.106(3) 0.066(2) -0.040(2) 0.017(2) -0.040(2)
O11 0.054(2) 0.115(3) 0.075(2) 0.022(2) 0.016(2) 0.009(2)
O12 0.132(4) 0.156(4) 0.054(2) 0.012(3) 0.056(2) 0.023(3)
O13 0.099(3) 0.048(2) 0.113(3) 0.000(2) 0.065(2) -0.010(2)
O14 0.057(2) 0.098(3) 0.160(4) 0.066(3) 0.053(3) 0.023(2)
O15 0.100(3) 0.086(3) 0.113(3) 0.010(2) 0.085(3) 0.007(2)
O16 0.058(3) 0.176(5) 0.118(3) -0.085(3) 0.024(2) -0.023(3)
O17 0.084(3) 0.090(3) 0.117(3) -0.015(3) -0.014(3) 0.027(2)
O18 0.071(2) 0.074(3) 0.100(3) -0.010(2) 0.052(2) -0.032(2)
O19 0.130(3) 0.076(3) 0.077(2) -0.030(2) 0.074(2) -0.023(2)
O20 0.096(3) 0.047(2) 0.075(2) -0.008(2) 0.004(2) 0.006(2)
O21 0.043(2) 0.118(3) 0.094(3) -0.012(2) 0.030(2) -0.014(2)
O22 0.116(3) 0.105(3) 0.0353(18) -0.002(2) 0.0222(19) -0.027(2)
O23 0.045(2) 0.053(2) 0.071(2) -0.0037(17) 0.0152(17) -0.0029(16)
O24 0.079(2) 0.055(2) 0.090(2) -0.033(2) 0.045(2) -0.0190(19)
O25 0.083(3) 0.091(3) 0.087(2) 0.048(2) 0.054(2) 0.023(2)
O26 0.0384(19) 0.059(2) 0.071(2) -0.0073(17) 0.0082(16) -0.0071(16)
O27 0.085(2) 0.062(2) 0.066(2) -0.0190(18) 0.0521(19) -0.0129(19)
O28 0.070(2) 0.054(2) 0.060(2) 0.0165(18) 0.0215(17) 0.0039(18)

loop_
_atom_type_symbol
_atom_type_description
_atom_type_scat_dispersion_real
_atom_type_scat_dispersion_imag
_atom_type_scat_source
C C 0.0033 0.0016 'International Tables Vol C Tables 4.2.6.8 and 6.1.1.4'
H H 0.0000 0.0000 'International Tables Vol C Tables 4.2.6.8 and 6.1.1.4'
Co Co 0.3494 0.9721 'International Tables Vol C Tables 4.2.6.8 and 6.1.1.4'
O O 0.0106 0.0060 'International Tables Vol C Tables 4.2.6.8 and 6.1.1.4'

loop_
_geom_angle_atom_site_label_1
_geom_angle_atom_site_label_2
_geom_angle_atom_site_label_3
_geom_angle
_geom_angle_site_symmetry_1
_geom_angle_site_symmetry_3
_geom_angle_publ_flag
C6 C1 O1 118.7(3) . . ?
C6 C1 C2 120.3(3) . . ?
O1 C1 C2 120.9(3) . . ?
C3 C2 C1 117.5(3) . . ?
C3 C2 C44 119.5(3) . . ?
C1 C2 C44 122.9(3) . . ?
C4 C3 C2 123.6(3) . . ?
C4 C3 H3 118.2 . . ?
C2 C3 H3 118.2 . . ?
C3 C4 C5 116.8(4) . . ?
C3 C4 C7 120.1(3) . . ?
C5 C4 C7 123.1(4) . . ?
C6 C5 C4 122.1(4) . . ?
C6 C5 H5 119.0 . . ?
C4 C5 H5 119.0 . . ?
C5 C6 C1 119.0(3) . . ?
C5 C6 C11 119.7(3) . . ?
C1 C6 C11 121.2(3) . . ?
C8 C7 C9 108.3(4) . . ?
C8 C7 C4 108.2(3) . . ?
C9 C7 C4 112.5(3) . . ?
C8 C7 C10 109.5(4) . . ?
C9 C7 C10 107.7(3) . . ?
C4 C7 C10 110.6(3) . . ?
C7 C8 H8A 109.5 . . ?
C7 C8 H8B 109.5 . . ?
H8A C8 H8B 109.5 . . ?
C7 C8 H8C 109.5 . . ?
H8A C8 H8C 109.5 . . ?
H8B C8 H8C 109.5 . . ?
C7 C9 H9A 109.5 . . ?
C7 C9 H9B 109.5 . . ?
H9A C9 H9B 109.5 . . ?
C7 C9 H9C 109.5 . . ?
H9A C9 H9C 109.5 . . ?
H9B C9 H9C 109.5 . . ?
C7 C10 H10A 109.5 . . ?
C7 C10 H10B 109.5 . . ?
H10A C10 H10B 109.5 . . ?
C7 C10 H10C 109.5 . . ?
H10A C10 H10C 109.5 . . ?
H10B C10 H10C 109.5 . . ?
C6 C11 C12 110.6(3) . . ?
C6 C11 H11A 109.5 . . ?
C12 C11 H11A 109.5 . . ?
C6 C11 H11B 109.5 . . ?
C12 C11 H11B 109.5 . . ?
H11A C11 H11B 108.1 . . ?
C17 C12 C13 119.0(3) . . ?
C17 C12 C11 121.4(3) . . ?
C13 C12 C11 119.6(3) . . ?
O2 C13 C12 117.5(3) . . ?
O2 C13 C14 121.4(3) . . ?
C12 C13 C14 120.9(3) . . ?
C15 C14 C13 118.0(3) . . ?
C15 C14 C22 120.0(3) . . ?
C13 C14 C22 121.9(3) . . ?
C14 C15 C16 123.1(3) . . ?
C14 C15 H15 118.5 . . ?
C16 C15 H15 118.5 . . ?
C17 C16 C15 116.7(3) . . ?
C17 C16 C18 123.5(3) . . ?
C15 C16 C18 119.8(3) . . ?
C12 C17 C16 122.0(3) . . ?
C12 C17 H17 119.0 . . ?
C16 C17 H17 119.0 . . ?
C16 C18 C19 109.6(3) . . ?
C16 C18 C21 112.3(3) . . ?
C19 C18 C21 107.7(3) . . ?
C16 C18 C20 108.4(3) . . ?
C19 C18 C20 109.7(3) . . ?
C21 C18 C20 109.3(3) . . ?
C18 C19 H19A 109.5 . . ?
C18 C19 H19B 109.5 . . ?
H19A C19 H19B 109.5 . . ?
C18 C19 H19C 109.5 . . ?
H19A C19 H19C 109.5 . . ?
H19B C19 H19C 109.5 . . ?
C18 C20 H20A 109.5 . . ?
C18 C20 H20B 109.5 . . ?
H20A C20 H20B 109.5 . . ?
C18 C20 H20C 109.5 . . ?
H20A C20 H20C 109.5 . . ?
H20B C20 H20C 109.5 . . ?
C18 C21 H21A 109.5 . . ?
C18 C21 H21B 109.5 . . ?
H21A C21 H21B 109.5 . . ?
C18 C21 H21C 109.5 . . ?
H21A C21 H21C 109.5 . . ?
H21B C21 H21C 109.5 . . ?
C14 C22 C23 110.2(3) . . ?
C14 C22 H22A 109.6 . . ?
C23 C22 H22A 109.6 . . ?
C14 C22 H22B 109.6 . . ?
C23 C22 H22B 109.6 . . ?
H22A C22 H22B 108.1 . . ?
C28 C23 C24 118.5(3) . . ?
C28 C23 C22 118.3(3) . . ?
C24 C23 C22 123.0(3) . . ?
O3 C24 C25 119.4(3) . . ?
O3 C24 C23 120.2(3) . . ?
C25 C24 C23 120.4(3) . . ?
C26 C25 C24 118.1(3) . . ?
C26 C25 C33 119.2(3) . . ?
C24 C25 C33 122.7(3) . . ?
C27 C26 C25 123.2(3) . . ?
C27 C26 H26 118.4 . . ?
C25 C26 H26 118.4 . . ?
C28 C27 C26 116.1(3) . . ?
C28 C27 C29 119.7(3) . . ?
C26 C27 C29 124.2(3) . . ?
C23 C28 C27 123.2(3) . . ?
C23 C28 H28 118.4 . . ?
C27 C28 H28 118.4 . . ?
C32 C29 C27 109.3(3) . . ?
C32 C29 C30 109.0(4) . . ?
C27 C29 C30 112.0(3) . . ?
C32 C29 C31 109.5(4) . . ?
C27 C29 C31 109.1(3) . . ?
C30 C29 C31 107.9(3) . . ?
C29 C30 H30A 109.5 . . ?
C29 C30 H30B 109.5 . . ?
H30A C30 H30B 109.5 . . ?
C29 C30 H30C 109.5 . . ?
H30A C30 H30C 109.5 . . ?
H30B C30 H30C 109.5 . . ?
C29 C31 H31A 109.5 . . ?
C29 C31 H31B 109.5 . . ?
H31A C31 H31B 109.5 . . ?
C29 C31 H31C 109.5 . . ?
H31A C31 H31C 109.5 . . ?
H31B C31 H31C 109.5 . . ?
C29 C32 H32A 109.5 . . ?
C29 C32 H32B 109.5 . . ?
H32A C32 H32B 109.5 . . ?
C29 C32 H32C 109.5 . . ?
H32A C32 H32C 109.5 . . ?
H32B C32 H32C 109.5 . . ?
C34 C33 C25 111.2(3) . . ?
C34 C33 H33A 109.4 . . ?
C25 C33 H33A 109.4 . . ?
C34 C33 H33B 109.4 . . ?
C25 C33 H33B 109.4 . . ?
H33A C33 H33B 108.0 . . ?
C35 C34 C39 117.8(3) . . ?
C35 C34 C33 122.3(3) . . ?
C39 C34 C33 119.4(3) . . ?
O4 C35 C34 122.0(3) . . ?
O4 C35 C36 117.3(3) . . ?
C34 C35 C36 120.5(3) . . ?
C37 C36 C35 119.2(3) . . ?
C37 C36 C44 121.4(3) . . ?
C35 C36 C44 119.1(3) . . ?
C36 C37 C38 122.2(3) . . ?
C36 C37 H37 118.9 . . ?
C38 C37 H37 118.9 . . ?
C39 C38 C37 116.8(3) . . ?
C39 C38 C40 121.5(3) . . ?
C37 C38 C40 121.7(3) . . ?
C38 C39 C34 123.4(3) . . ?
C38 C39 H39 118.3 . . ?
C34 C39 H39 118.3 . . ?
C41B C40 C43 130.3(6) . . ?
C41B C40 C42B 117.8(7) . . ?
C43 C40 C42B 48.7(6) . . ?
C41B C40 C38 114.3(5) . . ?
C43 C40 C38 114.8(5) . . ?
C42B C40 C38 110.1(5) . . ?
C41B C40 C42 60.5(6) . . ?
C43 C40 C42 108.8(7) . . ?
C42B C40 C42 65.2(6) . . ?
C38 C40 C42 109.2(4) . . ?
C41B C40 C41 47.3(6) . . ?
C43 C40 C41 108.8(7) . . ?
C42B C40 C41 141.5(6) . . ?
C38 C40 C41 108.0(5) . . ?
C42 C40 C41 107.0(7) . . ?
C41B C40 C43B 103.3(7) . . ?
C43 C40 C43B 53.8(6) . . ?
C42B C40 C43B 101.9(6) . . ?
C38 C40 C43B 107.9(5) . . ?
C42 C40 C43B 142.9(6) . . ?
C41 C40 C43B 60.3(6) . . ?
C40 C41 H41A 109.5 . . ?
C40 C41 H41B 109.5 . . ?
C40 C41 H41C 109.5 . . ?
C40 C42 H42A 109.5 . . ?
C40 C42 H42B 109.5 . . ?
C40 C42 H42C 109.5 . . ?
C40 C43 H43A 109.5 . . ?
C40 C43 H43B 109.5 . . ?
C40 C43 H43C 109.5 . . ?
C40 C41B H41D 109.5 . . ?
C40 C41B H41E 109.5 . . ?
H41D C41B H41E 109.5 . . ?
C40 C41B H41F 109.5 . . ?
H41D C41B H41F 109.5 . . ?
H41E C41B H41F 109.5 . . ?
C40 C42B H42D 109.5 . . ?
C40 C42B H42E 109.5 . . ?
H42D C42B H42E 109.5 . . ?
C40 C42B H42F 109.5 . . ?
H42D C42B H42F 109.5 . . ?
H42E C42B H42F 109.5 . . ?
C40 C43B H43D 109.5 . . ?
C40 C43B H43E 109.5 . . ?
H43D C43B H43E 109.5 . . ?
C40 C43B H43F 109.5 . . ?
H43D C43B H43F 109.5 . . ?
H43E C43B H43F 109.5 . . ?
C36 C44 C2 109.7(3) . . ?
C36 C44 H44A 109.7 . . ?
C2 C44 H44A 109.7 . . ?
C36 C44 H44B 109.7 . . ?
C2 C44 H44B 109.7 . . ?
H44A C44 H44B 108.2 . . ?
O1 C45 C46 114.4(3) . . ?
O1 C45 H45A 108.7 . . ?
C46 C45 H45A 108.7 . . ?
O1 C45 H45B 108.7 . . ?
C46 C45 H45B 108.7 . . ?
H45A C45 H45B 107.6 . . ?
C47 C46 C45 143.7(4) . . ?
C47 C46 Co1 70.3(2) . . ?
C45 C46 Co1 136.6(3) . . ?
C47 C46 Co2 69.1(2) . . ?
C45 C46 Co2 130.8(3) . . ?
Co1 C46 Co2 77.84(12) . . ?
C46 C47 Co2 71.1(2) . . ?
C46 C47 Co1 70.1(2) . . ?
Co2 C47 Co1 78.36(15) . . ?
C46 C47 H47 136.4 . . ?
Co2 C47 H47 136.4 . . ?
Co1 C47 H47 136.4 . . ?
O5 C48 Co1 178.5(4) . . ?
O6 C49 Co1 178.3(7) . . ?
O7 C50 Co1 178.5(4) . . ?
O8 C51 Co2 178.7(5) . . ?
O9 C52 Co2 176.4(5) . . ?
O10 C53 Co2 176.2(5) . . ?
O2 C54 C55 116.0(3) . . ?
O2 C54 H54A 108.3 . . ?
C55 C54 H54A 108.3 . . ?
O2 C54 H54B 108.3 . . ?
C55 C54 H54B 108.3 . . ?
H54A C54 H54B 107.4 . . ?
C56 C55 C54 143.6(4) . . ?
C56 C55 Co3 69.2(2) . . ?
C54 C55 Co3 132.6(3) . . ?
C56 C55 Co4 69.1(2) . . ?
C54 C55 Co4 136.6(3) . . ?
Co3 C55 Co4 76.20(13) . . ?
C55 C56 Co4 71.1(2) . . ?
C55 C56 Co3 71.0(2) . . ?
Co4 C56 Co3 77.30(14) . . ?
C55 C56 H56 136.4 . . ?
Co4 C56 H56 136.4 . . ?
Co3 C56 H56 136.4 . . ?
O11 C57 Co3 177.7(4) . . ?
O12 C58 Co3 177.2(5) . . ?
O13 C59 Co3 177.3(5) . . ?
O14 C60 Co4 174.9(5) . . ?
O15 C61 Co4 179.0(5) . . ?
O16 C62 Co4 179.1(5) . . ?
O3 C63 C64 113.6(3) . . ?
O3 C63 H63A 108.9 . . ?
C64 C63 H63A 108.9 . . ?
O3 C63 H63B 108.9 . . ?
C64 C63 H63B 108.9 . . ?
H63A C63 H63B 107.7 . . ?
C65 C64 C63 141.6(3) . . ?
C65 C64 Co6 69.6(2) . . ?
C63 C64 Co6 135.2(3) . . ?
C65 C64 Co5 69.5(2) . . ?
C63 C64 Co5 134.3(3) . . ?
Co6 C64 Co5 78.31(12) . . ?
C64 C65 Co5 71.0(2) . . ?
C64 C65 Co6 70.9(2) . . ?
Co5 C65 Co6 79.13(14) . . ?
C64 C65 H65 136.0 . . ?
Co5 C65 H65 136.0 . . ?
Co6 C65 H65 136.0 . . ?
O17 C66 Co5 176.7(4) . . ?
O18 C67 Co5 177.2(4) . . ?
O19 C68 Co5 179.2(4) . . ?
O20 C69 Co6 175.0(4) . . ?
O21 C70 Co6 179.0(5) . . ?
O22 C71 Co6 177.2(5) . . ?
O4 C72 C73 111.1(3) . . ?
O4 C72 H72A 109.4 . . ?
C73 C72 H72A 109.4 . . ?
O4 C72 H72B 109.4 . . ?
C73 C72 H72B 109.4 . . ?
H72A C72 H72B 108.0 . . ?
C74 C73 C72 143.1(3) . . ?
C74 C73 Co8 69.8(2) . . ?
C72 C73 Co8 138.0(3) . . ?
C74 C73 Co7 69.8(2) . . ?
C72 C73 Co7 130.4(3) . . ?
Co8 C73 Co7 76.45(13) . . ?
C73 C74 Co8 70.5(2) . . ?
C73 C74 Co7 70.8(2) . . ?
Co8 C74 Co7 76.94(13) . . ?
C73 C74 H74 136.7 . . ?
Co8 C74 H74 136.7 . . ?
Co7 C74 H74 136.7 . . ?
O23 C75 Co7 179.1(4) . . ?
O24 C76 Co7 178.5(4) . . ?
O25 C77 Co7 175.1(4) . . ?
O26 C78 Co8 177.4(4) . . ?
O27 C79 Co8 173.2(4) . . ?
O28 C80 Co8 178.6(4) . . ?
C48 Co1 C50 99.7(2) . . ?
C48 Co1 C49 99.8(2) . . ?
C50 Co1 C49 106.0(3) . . ?
C48 Co1 C46 101.86(16) . . ?
C50 Co1 C46 141.0(2) . . ?
C49 Co1 C46 101.8(2) . . ?
C48 Co1 C47 99.43(18) . . ?
C50 Co1 C47 104.9(2) . . ?
C49 Co1 C47 140.0(2) . . ?
C46 Co1 C47 39.66(15) . . ?
C48 Co1 Co2 148.82(14) . . ?
C50 Co1 Co2 96.50(15) . . ?
C49 Co1 Co2 101.09(15) . . ?
C46 Co1 Co2 51.17(11) . . ?
C47 Co1 Co2 50.41(11) . . ?
C51 Co2 C53 96.6(2) . . ?
C51 Co2 C52 100.8(2) . . ?
C53 Co2 C52 109.7(2) . . ?
C51 Co2 C47 101.06(18) . . ?
C53 Co2 C47 101.47(19) . . ?
C52 Co2 C47 139.2(2) . . ?
C51 Co2 C46 100.38(16) . . ?
C53 Co2 C46 140.04(19) . . ?
C52 Co2 C46 102.25(19) . . ?
C47 Co2 C46 39.84(15) . . ?
C51 Co2 Co1 149.49(13) . . ?
C53 Co2 Co1 101.14(14) . . ?
C52 Co2 Co1 96.34(15) . . ?
C47 Co2 Co1 51.23(11) . . ?
C46 Co2 Co1 50.99(10) . . ?
C57 Co3 C59 100.2(2) . . ?
C57 Co3 C58 100.9(2) . . ?
C59 Co3 C58 105.6(2) . . ?
C57 Co3 C56 103.48(19) . . ?
C59 Co3 C56 141.61(19) . . ?
C58 Co3 C56 99.1(2) . . ?
C57 Co3 C55 97.50(18) . . ?
C59 Co3 C55 107.61(17) . . ?
C58 Co3 C55 138.2(2) . . ?
C56 Co3 C55 39.78(14) . . ?
C57 Co3 Co4 149.06(14) . . ?
C59 Co3 Co4 94.80(16) . . ?
C58 Co3 Co4 100.91(16) . . ?
C56 Co3 Co4 51.34(11) . . ?
C55 Co3 Co4 51.94(11) . . ?
C60 Co4 C61 95.0(2) . . ?
C60 Co4 C62 100.5(2) . . ?
C61 Co4 C62 103.5(2) . . ?
C60 Co4 C56 99.49(19) . . ?
C61 Co4 C56 109.17(19) . . ?
C62 Co4 C56 139.79(19) . . ?
C60 Co4 C55 108.31(18) . . ?
C61 Co4 C55 142.69(19) . . ?
C62 Co4 C55 100.52(18) . . ?
C56 Co4 C55 39.75(14) . . ?
C60 Co4 Co3 150.82(16) . . ?
C61 Co4 Co3 94.41(16) . . ?
C62 Co4 Co3 104.10(17) . . ?
C56 Co4 Co3 51.36(11) . . ?
C55 Co4 Co3 51.85(11) . . ?
C66 Co5 C67 101.9(2) . . ?
C66 Co5 C68 100.4(2) . . ?
C67 Co5 C68 100.67(18) . . ?
C66 Co5 C65 99.92(19) . . ?
C67 Co5 C65 141.80(18) . . ?
C68 Co5 C65 105.79(17) . . ?
C66 Co5 C64 96.78(18) . . ?
C67 Co5 C64 106.58(16) . . ?
C68 Co5 C64 143.88(18) . . ?
C65 Co5 C64 39.53(14) . . ?
C66 Co5 Co6 146.31(15) . . ?
C67 Co5 Co6 97.15(14) . . ?
C68 Co5 Co6 103.12(16) . . ?
C65 Co5 Co6 50.45(11) . . ?
C64 Co5 Co6 50.83(10) . . ?
C70 Co6 C69 98.7(2) . . ?
C70 Co6 C71 103.18(19) . . ?
C69 Co6 C71 103.7(2) . . ?
C70 Co6 C65 145.49(18) . . ?
C69 Co6 C65 97.79(18) . . ?
C71 Co6 C65 102.06(18) . . ?
C70 Co6 C64 108.44(17) . . ?
C69 Co6 C64 96.14(17) . . ?
C71 Co6 C64 139.40(18) . . ?
C65 Co6 C64 39.53(14) . . ?
C70 Co6 Co5 102.73(15) . . ?
C69 Co6 Co5 145.00(14) . . ?
C71 Co6 Co5 98.03(16) . . ?
C65 Co6 Co5 50.42(12) . . ?
C64 Co6 Co5 50.86(10) . . ?
C75 Co7 C76 97.65(19) . . ?
C75 Co7 C77 100.44(19) . . ?
C76 Co7 C77 106.9(2) . . ?
C75 Co7 C74 105.89(17) . . ?
C76 Co7 C74 141.60(17) . . ?
C77 Co7 C74 98.24(18) . . ?
C75 Co7 C73 98.36(16) . . ?
C76 Co7 C73 108.14(17) . . ?
C77 Co7 C73 137.25(18) . . ?
C74 Co7 C73 39.43(14) . . ?
C75 Co7 Co8 149.86(13) . . ?
C76 Co7 Co8 94.39(13) . . ?
C77 Co7 Co8 102.30(14) . . ?
C74 Co7 Co8 51.39(11) . . ?
C73 Co7 Co8 51.55(10) . . ?
C79 Co8 C78 101.61(18) . . ?
C79 Co8 C80 108.42(18) . . ?
C78 Co8 C80 96.01(18) . . ?
C79 Co8 C74 132.98(17) . . ?
C78 Co8 C74 101.09(16) . . ?
C80 Co8 C74 109.45(17) . . ?
C79 Co8 C73 93.85(17) . . ?
C78 Co8 C73 108.91(16) . . ?
C80 Co8 C73 142.48(17) . . ?
C74 Co8 C73 39.64(14) . . ?
C79 Co8 Co7 99.20(13) . . ?
C78 Co8 Co7 152.76(13) . . ?
C80 Co8 Co7 93.87(13) . . ?
C74 Co8 Co7 51.67(10) . . ?
C73 Co8 Co7 52.00(10) . . ?
C1 O1 C45 112.6(3) . . ?
C13 O2 C54 118.1(3) . . ?
C24 O3 C63 113.7(3) . . ?
C35 O4 C72 116.3(2) . . ?

loop_
_geom_bond_atom_site_label_1
_geom_bond_atom_site_label_2
_geom_bond_distance
_geom_bond_site_symmetry_2
_geom_bond_publ_flag
C1 C6 1.395(5) . ?
C1 O1 1.396(4) . ?
C1 C2 1.403(5) . ?
C2 C3 1.391(5) . ?
C2 C44 1.527(5) . ?
C3 C4 1.384(5) . ?
C3 H3 0.9500 . ?
C4 C5 1.392(5) . ?
C4 C7 1.535(5) . ?
C5 C6 1.391(5) . ?
C5 H5 0.9500 . ?
C6 C11 1.521(5) . ?
C7 C8 1.517(6) . ?
C7 C9 1.524(5) . ?
C7 C10 1.538(5) . ?
C8 H8A 0.9800 . ?
C8 H8B 0.9800 . ?
C8 H8C 0.9800 . ?
C9 H9A 0.9800 . ?
C9 H9B 0.9800 . ?
C9 H9C 0.9800 . ?
C10 H10A 0.9800 . ?
C10 H10B 0.9800 . ?
C10 H10C 0.9800 . ?
C11 C12 1.529(5) . ?
C11 H11A 0.9900 . ?
C11 H11B 0.9900 . ?
C12 C17 1.383(5) . ?
C12 C13 1.393(5) . ?
C13 O2 1.377(4) . ?
C13 C14 1.397(5) . ?
C14 C15 1.376(5) . ?
C14 C22 1.518(4) . ?
C15 C16 1.404(5) . ?
C15 H15 0.9500 . ?
C16 C17 1.395(5) . ?
C16 C18 1.533(5) . ?
C17 H17 0.9500 . ?
C18 C19 1.536(6) . ?
C18 C21 1.537(5) . ?
C18 C20 1.542(5) . ?
C19 H19A 0.9800 . ?
C19 H19B 0.9800 . ?
C19 H19C 0.9800 . ?
C20 H20A 0.9800 . ?
C20 H20B 0.9800 . ?
C20 H20C 0.9800 . ?
C21 H21A 0.9800 . ?
C21 H21B 0.9800 . ?
C21 H21C 0.9800 . ?
C22 C23 1.528(4) . ?
C22 H22A 0.9900 . ?
C22 H22B 0.9900 . ?
C23 C28 1.385(5) . ?
C23 C24 1.401(5) . ?
C24 O3 1.389(4) . ?
C24 C25 1.396(5) . ?
C25 C26 1.394(5) . ?
C25 C33 1.521(5) . ?
C26 C27 1.392(5) . ?
C26 H26 0.9500 . ?
C27 C28 1.390(5) . ?
C27 C29 1.524(5) . ?
C28 H28 0.9500 . ?
C29 C32 1.515(6) . ?
C29 C30 1.528(5) . ?
C29 C31 1.539(6) . ?
C30 H30A 0.9800 . ?
C30 H30B 0.9800 . ?
C30 H30C 0.9800 . ?
C31 H31A 0.9800 . ?
C31 H31B 0.9800 . ?
C31 H31C 0.9800 . ?
C32 H32A 0.9800 . ?
C32 H32B 0.9800 . ?
C32 H32C 0.9800 . ?
C33 C34 1.511(5) . ?
C33 H33A 0.9900 . ?
C33 H33B 0.9900 . ?
C34 C35 1.393(4) . ?
C34 C39 1.398(5) . ?
C35 O4 1.386(4) . ?
C35 C36 1.399(5) . ?
C36 C37 1.382(5) . ?
C36 C44 1.519(4) . ?
C37 C38 1.398(5) . ?
C37 H37 0.9500 . ?
C38 C39 1.381(5) . ?
C38 C40 1.528(5) . ?
C39 H39 0.9500 . ?
C40 C41B 1.476(12) . ?
C40 C43 1.517(11) . ?
C40 C42B 1.520(12) . ?
C40 C42 1.552(11) . ?
C40 C41 1.562(12) . ?
C40 C43B 1.572(11) . ?
C41 H41A 0.9800 . ?
C41 H41B 0.9800 . ?
C41 H41C 0.9800 . ?
C42 H42A 0.9800 . ?
C42 H42B 0.9800 . ?
C42 H42C 0.9800 . ?
C43 H43A 0.9800 . ?
C43 H43B 0.9800 . ?
C43 H43C 0.9800 . ?
C41B H41D 0.9800 . ?
C41B H41E 0.9800 . ?
C41B H41F 0.9800 . ?
C42B H42D 0.9800 . ?
C42B H42E 0.9800 . ?
C42B H42F 0.9800 . ?
C43B H43D 0.9800 . ?
C43B H43E 0.9800 . ?
C43B H43F 0.9800 . ?
C44 H44A 0.9900 . ?
C44 H44B 0.9900 . ?
C45 O1 1.447(4) . ?
C45 C46 1.493(5) . ?
C45 H45A 0.9900 . ?
C45 H45B 0.9900 . ?
C46 C47 1.333(5) . ?
C46 Co1 1.963(3) . ?
C46 Co2 1.968(4) . ?
C47 Co2 1.943(4) . ?
C47 Co1 1.966(4) . ?
C47 H47 1.0000 . ?
C48 O5 1.131(5) . ?
C48 Co1 1.793(5) . ?
C49 O6 1.108(6) . ?
C49 Co1 1.822(6) . ?
C50 O7 1.130(5) . ?
C50 Co1 1.812(5) . ?
C51 O8 1.127(4) . ?
C51 Co2 1.805(5) . ?
C52 O9 1.132(5) . ?
C52 Co2 1.815(6) . ?
C53 O10 1.127(5) . ?
C53 Co2 1.815(5) . ?
C54 O2 1.423(4) . ?
C54 C55 1.487(5) . ?
C54 H54A 0.9900 . ?
C54 H54B 0.9900 . ?
C55 C56 1.346(5) . ?
C55 Co3 1.990(4) . ?
C55 Co4 1.992(4) . ?
C56 Co4 1.967(4) . ?
C56 Co3 1.967(4) . ?
C56 H56 1.0000 . ?
C57 O11 1.147(5) . ?
C57 Co3 1.773(5) . ?
C58 O12 1.126(5) . ?
C58 Co3 1.828(5) . ?
C59 O13 1.144(5) . ?
C59 Co3 1.793(5) . ?
C60 O14 1.124(6) . ?
C60 Co4 1.788(6) . ?
C61 O15 1.130(5) . ?
C61 Co4 1.800(5) . ?
C62 O16 1.142(5) . ?
C62 Co4 1.802(5) . ?
C63 O3 1.437(4) . ?
C63 C64 1.501(4) . ?
C63 H63A 0.9900 . ?
C63 H63B 0.9900 . ?
C64 C65 1.324(5) . ?
C64 Co6 1.965(3) . ?
C64 Co5 1.966(3) . ?
C65 Co5 1.948(4) . ?
C65 Co6 1.949(4) . ?
C65 H65 1.0000 . ?
C66 O17 1.143(5) . ?
C66 Co5 1.772(5) . ?
C67 O18 1.129(5) . ?
C67 Co5 1.796(5) . ?
C68 O19 1.141(4) . ?
C68 Co5 1.809(4) . ?
C69 O20 1.136(5) . ?
C69 Co6 1.802(5) . ?
C70 O21 1.144(5) . ?
C70 Co6 1.802(5) . ?
C71 O22 1.137(5) . ?
C71 Co6 1.818(4) . ?
C72 O4 1.436(4) . ?
C72 C73 1.497(5) . ?
C72 H72A 0.9900 . ?
C72 H72B 0.9900 . ?
C73 C74 1.336(5) . ?
C73 Co8 1.975(4) . ?
C73 Co7 1.987(4) . ?
C74 Co8 1.966(4) . ?
C74 Co7 1.974(4) . ?
C74 H74 1.0000 . ?
C75 O23 1.140(5) . ?
C75 Co7 1.783(5) . ?
C76 O24 1.143(5) . ?
C76 Co7 1.803(5) . ?
C77 O25 1.137(5) . ?
C77 Co7 1.816(5) . ?
C78 O26 1.130(5) . ?
C78 Co8 1.802(5) . ?
C79 O27 1.146(4) . ?
C79 Co8 1.799(4) . ?
C80 O28 1.139(5) . ?
C80 Co8 1.808(5) . ?
Co1 Co2 2.4700(7) . ?
Co3 Co4 2.4570(8) . ?
Co5 Co6 2.4824(8) . ?
Co7 Co8 2.4512(7) . ?

loop_
_geom_torsion_atom_site_label_1
_geom_torsion_atom_site_label_2
_geom_torsion_atom_site_label_3
_geom_torsion_atom_site_label_4
_geom_torsion
_geom_torsion_site_symmetry_1
_geom_torsion_site_symmetry_2
_geom_torsion_site_symmetry_3
_geom_torsion_site_symmetry_4
_geom_torsion_publ_flag
C6 C1 C2 C3 -8.8(5) . . . . ?
O1 C1 C2 C3 172.2(3) . . . . ?
C6 C1 C2 C44 167.6(3) . . . . ?
O1 C1 C2 C44 -11.4(5) . . . . ?
C1 C2 C3 C4 3.2(5) . . . . ?
C44 C2 C3 C4 -173.3(3) . . . . ?
C2 C3 C4 C5 3.5(5) . . . . ?
C2 C3 C4 C7 -176.1(3) . . . . ?
C3 C4 C5 C6 -4.8(5) . . . . ?
C7 C4 C5 C6 174.7(3) . . . . ?
C4 C5 C6 C1 -0.6(5) . . . . ?
C4 C5 C6 C11 178.3(3) . . . . ?
O1 C1 C6 C5 -173.4(3) . . . . ?
C2 C1 C6 C5 7.6(5) . . . . ?
O1 C1 C6 C11 7.7(5) . . . . ?
C2 C1 C6 C11 -171.3(3) . . . . ?
C3 C4 C7 C8 67.4(5) . . . . ?
C5 C4 C7 C8 -112.1(4) . . . . ?
C3 C4 C7 C9 -173.0(3) . . . . ?
C5 C4 C7 C9 7.4(5) . . . . ?
C3 C4 C7 C10 -52.6(5) . . . . ?
C5 C4 C7 C10 127.9(4) . . . . ?
C5 C6 C11 C12 -61.7(4) . . . . ?
C1 C6 C11 C12 117.2(4) . . . . ?
C6 C11 C12 C17 106.3(4) . . . . ?
C6 C11 C12 C13 -71.4(4) . . . . ?
C17 C12 C13 O2 179.4(3) . . . . ?
C11 C12 C13 O2 -2.8(5) . . . . ?
C17 C12 C13 C14 -4.9(5) . . . . ?
C11 C12 C13 C14 172.9(3) . . . . ?
O2 C13 C14 C15 -178.9(3) . . . . ?
C12 C13 C14 C15 5.6(5) . . . . ?
O2 C13 C14 C22 5.1(5) . . . . ?
C12 C13 C14 C22 -170.4(3) . . . . ?
C13 C14 C15 C16 -1.9(5) . . . . ?
C22 C14 C15 C16 174.2(3) . . . . ?
C14 C15 C16 C17 -2.5(5) . . . . ?
C14 C15 C16 C18 177.8(3) . . . . ?
C13 C12 C17 C16 0.3(5) . . . . ?
C11 C12 C17 C16 -177.4(3) . . . . ?
C15 C16 C17 C12 3.3(5) . . . . ?
C18 C16 C17 C12 -177.0(3) . . . . ?
C17 C16 C18 C19 124.7(4) . . . . ?
C15 C16 C18 C19 -55.7(4) . . . . ?
C17 C16 C18 C21 5.1(5) . . . . ?
C15 C16 C18 C21 -175.3(3) . . . . ?
C17 C16 C18 C20 -115.7(4) . . . . ?
C15 C16 C18 C20 63.9(4) . . . . ?
C15 C14 C22 C23 -104.2(4) . . . . ?
C13 C14 C22 C23 71.7(4) . . . . ?
C14 C22 C23 C28 57.7(4) . . . . ?
C14 C22 C23 C24 -117.6(4) . . . . ?
C28 C23 C24 O3 174.8(3) . . . . ?
C22 C23 C24 O3 -9.9(5) . . . . ?
C28 C23 C24 C25 -6.6(5) . . . . ?
C22 C23 C24 C25 168.7(3) . . . . ?
O3 C24 C25 C26 -176.5(3) . . . . ?
C23 C24 C25 C26 4.8(5) . . . . ?
O3 C24 C25 C33 6.6(5) . . . . ?
C23 C24 C25 C33 -172.0(3) . . . . ?
C24 C25 C26 C27 1.2(5) . . . . ?
C33 C25 C26 C27 178.2(3) . . . . ?
C25 C26 C27 C28 -5.2(5) . . . . ?
C25 C26 C27 C29 175.9(3) . . . . ?
C24 C23 C28 C27 2.4(5) . . . . ?
C22 C23 C28 C27 -173.1(3) . . . . ?
C26 C27 C28 C23 3.4(5) . . . . ?
C29 C27 C28 C23 -177.7(3) . . . . ?
C28 C27 C29 C32 68.9(4) . . . . ?
C26 C27 C29 C32 -112.2(4) . . . . ?
C28 C27 C29 C30 -170.2(3) . . . . ?
C26 C27 C29 C30 8.7(5) . . . . ?
C28 C27 C29 C31 -50.8(5) . . . . ?
C26 C27 C29 C31 128.1(4) . . . . ?
C26 C25 C33 C34 -61.4(4) . . . . ?
C24 C25 C33 C34 115.4(3) . . . . ?
C25 C33 C34 C35 -71.6(4) . . . . ?
C25 C33 C34 C39 100.0(4) . . . . ?
C39 C34 C35 O4 179.6(3) . . . . ?
C33 C34 C35 O4 -8.7(5) . . . . ?
C39 C34 C35 C36 -4.8(5) . . . . ?
C33 C34 C35 C36 166.9(3) . . . . ?
O4 C35 C36 C37 -179.9(3) . . . . ?
C34 C35 C36 C37 4.3(5) . . . . ?
O4 C35 C36 C44 6.0(5) . . . . ?
C34 C35 C36 C44 -169.8(3) . . . . ?
C35 C36 C37 C38 -1.1(5) . . . . ?
C44 C36 C37 C38 172.9(3) . . . . ?
C36 C37 C38 C39 -1.5(5) . . . . ?
C36 C37 C38 C40 -178.9(4) . . . . ?
C37 C38 C39 C34 0.9(5) . . . . ?
C40 C38 C39 C34 178.4(4) . . . . ?
C35 C34 C39 C38 2.2(5) . . . . ?
C33 C34 C39 C38 -169.8(3) . . . . ?
C39 C38 C40 C41B 170.4(7) . . . . ?
C37 C38 C40 C41B -12.2(8) . . . . ?
C39 C38 C40 C43 -1.6(8) . . . . ?
C37 C38 C40 C43 175.7(6) . . . . ?
C39 C38 C40 C42B -54.3(7) . . . . ?
C37 C38 C40 C42B 123.0(6) . . . . ?
C39 C38 C40 C42 -124.1(6) . . . . ?
C37 C38 C40 C42 53.2(7) . . . . ?
C39 C38 C40 C41 119.9(6) . . . . ?
C37 C38 C40 C41 -62.8(7) . . . . ?
C39 C38 C40 C43B 56.1(7) . . . . ?
C37 C38 C40 C43B -126.5(6) . . . . ?
C37 C36 C44 C2 -94.3(4) . . . . ?
C35 C36 C44 C2 79.7(4) . . . . ?
C3 C2 C44 C36 56.2(4) . . . . ?
C1 C2 C44 C36 -120.1(3) . . . . ?
O1 C45 C46 C47 21.2(7) . . . . ?
O1 C45 C46 Co1 -106.3(4) . . . . ?
O1 C45 C46 Co2 133.3(3) . . . . ?
C45 C46 C47 Co2 131.3(6) . . . . ?
Co1 C46 C47 Co2 -84.12(10) . . . . ?
C45 C46 C47 Co1 -144.6(6) . . . . ?
Co2 C46 C47 Co1 84.12(10) . . . . ?
O2 C54 C55 C56 12.8(8) . . . . ?
O2 C54 C55 Co3 128.7(3) . . . . ?
O2 C54 C55 Co4 -111.2(4) . . . . ?
C54 C55 C56 Co4 -142.4(6) . . . . ?
Co3 C55 C56 Co4 82.64(11) . . . . ?
C54 C55 C56 Co3 134.9(6) . . . . ?
Co4 C55 C56 Co3 -82.64(11) . . . . ?
O3 C63 C64 C65 13.4(7) . . . . ?
O3 C63 C64 Co6 131.6(3) . . . . ?
O3 C63 C64 Co5 -103.0(4) . . . . ?
C63 C64 C65 Co5 -136.8(6) . . . . ?
Co6 C64 C65 Co5 84.74(10) . . . . ?
C63 C64 C65 Co6 138.5(6) . . . . ?
Co5 C64 C65 Co6 -84.74(10) . . . . ?
O4 C72 C73 C74 -32.6(7) . . . . ?
O4 C72 C73 Co8 96.0(4) . . . . ?
O4 C72 C73 Co7 -144.9(3) . . . . ?
C72 C73 C74 Co8 146.2(5) . . . . ?
Co7 C73 C74 Co8 -82.49(11) . . . . ?
C72 C73 C74 Co7 -131.4(5) . . . . ?
Co8 C73 C74 Co7 82.49(11) . . . . ?
C47 C46 Co1 C48 -90.5(3) . . . . ?
C45 C46 Co1 C48 59.5(4) . . . . ?
Co2 C46 Co1 C48 -162.40(18) . . . . ?
C47 C46 Co1 C50 31.7(4) . . . . ?
C45 C46 Co1 C50 -178.2(4) . . . . ?
Co2 C46 Co1 C50 -40.1(3) . . . . ?
C47 C46 Co1 C49 166.7(3) . . . . ?
C45 C46 Co1 C49 -43.3(4) . . . . ?
Co2 C46 Co1 C49 94.80(19) . . . . ?
C45 C46 Co1 C47 150.1(5) . . . . ?
Co2 C46 Co1 C47 -71.9(2) . . . . ?
C47 C46 Co1 Co2 71.9(2) . . . . ?
C45 C46 Co1 Co2 -138.1(5) . . . . ?
C46 C47 Co1 C48 97.2(3) . . . . ?
Co2 C47 Co1 C48 171.14(17) . . . . ?
C46 C47 Co1 C50 -160.0(2) . . . . ?
Co2 C47 Co1 C50 -86.08(18) . . . . ?
C46 C47 Co1 C49 -20.5(4) . . . . ?
Co2 C47 Co1 C49 53.4(3) . . . . ?
Co2 C47 Co1 C46 73.9(2) . . . . ?
C46 C47 Co1 Co2 -73.9(2) . . . . ?
C46 C47 Co2 C51 -93.0(3) . . . . ?
Co1 C47 Co2 C51 -165.69(16) . . . . ?
C46 C47 Co2 C53 167.8(2) . . . . ?
Co1 C47 Co2 C53 95.16(18) . . . . ?
C46 C47 Co2 C52 28.2(4) . . . . ?
Co1 C47 Co2 C52 -44.5(3) . . . . ?
Co1 C47 Co2 C46 -72.7(2) . . . . ?
C46 C47 Co2 Co1 72.7(2) . . . . ?
C47 C46 Co2 C51 94.9(3) . . . . ?
C45 C46 Co2 C51 -49.1(4) . . . . ?
Co1 C46 Co2 C51 168.19(17) . . . . ?
C47 C46 Co2 C53 -18.7(4) . . . . ?
C45 C46 Co2 C53 -162.8(3) . . . . ?
Co1 C46 Co2 C53 54.6(3) . . . . ?
C47 C46 Co2 C52 -161.6(2) . . . . ?
C45 C46 Co2 C52 54.4(4) . . . . ?
Co1 C46 Co2 C52 -88.26(18) . . . . ?
C45 C46 Co2 C47 -144.0(5) . . . . ?
Co1 C46 Co2 C47 73.3(2) . . . . ?
C47 C46 Co2 Co1 -73.3(2) . . . . ?
C45 C46 Co2 Co1 142.7(4) . . . . ?
C48 Co1 Co2 C51 11.5(4) . . . . ?
C50 Co1 Co2 C51 132.5(3) . . . . ?
C49 Co1 Co2 C51 -119.7(4) . . . . ?
C46 Co1 Co2 C51 -23.4(3) . . . . ?
C47 Co1 Co2 C51 28.5(3) . . . . ?
C48 Co1 Co2 C53 -112.9(3) . . . . ?
C50 Co1 Co2 C53 8.2(2) . . . . ?
C49 Co1 Co2 C53 115.9(2) . . . . ?
C46 Co1 Co2 C53 -147.8(2) . . . . ?
C47 Co1 Co2 C53 -95.8(2) . . . . ?
C48 Co1 Co2 C52 135.5(3) . . . . ?
C50 Co1 Co2 C52 -103.4(2) . . . . ?
C49 Co1 Co2 C52 4.3(2) . . . . ?
C46 Co1 Co2 C52 100.6(2) . . . . ?
C47 Co1 Co2 C52 152.6(2) . . . . ?
C48 Co1 Co2 C47 -17.1(3) . . . . ?
C50 Co1 Co2 C47 104.0(2) . . . . ?
C49 Co1 Co2 C47 -148.3(2) . . . . ?
C46 Co1 Co2 C47 -51.92(19) . . . . ?
C48 Co1 Co2 C46 34.9(3) . . . . ?
C50 Co1 Co2 C46 155.9(2) . . . . ?
C49 Co1 Co2 C46 -96.3(2) . . . . ?
C47 Co1 Co2 C46 51.92(19) . . . . ?
C55 C56 Co3 C57 -85.5(3) . . . . ?
Co4 C56 Co3 C57 -159.69(16) . . . . ?
C55 C56 Co3 C59 41.0(4) . . . . ?
Co4 C56 Co3 C59 -33.2(3) . . . . ?
C55 C56 Co3 C58 170.9(3) . . . . ?
Co4 C56 Co3 C58 96.74(18) . . . . ?
Co4 C56 Co3 C55 -74.2(2) . . . . ?
C55 C56 Co3 Co4 74.2(2) . . . . ?
C56 C55 Co3 C57 102.1(3) . . . . ?
C54 C55 Co3 C57 -43.1(4) . . . . ?
Co4 C55 Co3 C57 174.64(17) . . . . ?
C56 C55 Co3 C59 -154.7(3) . . . . ?
C54 C55 Co3 C59 60.1(4) . . . . ?
Co4 C55 Co3 C59 -82.13(19) . . . . ?
C56 C55 Co3 C58 -13.5(4) . . . . ?
C54 C55 Co3 C58 -158.7(4) . . . . ?
Co4 C55 Co3 C58 59.0(3) . . . . ?
C54 C55 Co3 C56 -145.2(5) . . . . ?
Co4 C55 Co3 C56 72.6(2) . . . . ?
C56 C55 Co3 Co4 -72.6(2) . . . . ?
C54 C55 Co3 Co4 142.2(4) . . . . ?
C55 C56 Co4 C60 107.3(3) . . . . ?
Co3 C56 Co4 C60 -178.70(18) . . . . ?
C55 C56 Co4 C61 -154.0(3) . . . . ?
Co3 C56 Co4 C61 -80.0(2) . . . . ?
C55 C56 Co4 C62 -11.6(4) . . . . ?
Co3 C56 Co4 C62 62.4(3) . . . . ?
Co3 C56 Co4 C55 74.0(2) . . . . ?
C55 C56 Co4 Co3 -74.0(2) . . . . ?
C56 C55 Co4 C60 -82.7(3) . . . . ?
C54 C55 Co4 C60 65.5(4) . . . . ?
Co3 C55 Co4 C60 -155.4(2) . . . . ?
C56 C55 Co4 C61 43.1(4) . . . . ?
C54 C55 Co4 C61 -168.7(4) . . . . ?
Co3 C55 Co4 C61 -29.6(3) . . . . ?
C56 C55 Co4 C62 172.4(3) . . . . ?
C54 C55 Co4 C62 -39.3(4) . . . . ?
Co3 C55 Co4 C62 99.7(2) . . . . ?
C54 C55 Co4 C56 148.3(5) . . . . ?
Co3 C55 Co4 C56 -72.7(2) . . . . ?
C56 C55 Co4 Co3 72.7(2) . . . . ?
C54 C55 Co4 Co3 -139.0(4) . . . . ?
C57 Co3 Co4 C60 43.7(5) . . . . ?
C59 Co3 Co4 C60 162.7(4) . . . . ?
C58 Co3 Co4 C60 -90.3(4) . . . . ?
C56 Co3 Co4 C60 2.6(4) . . . . ?
C55 Co3 Co4 C60 54.0(4) . . . . ?
C57 Co3 Co4 C61 152.1(3) . . . . ?
C59 Co3 Co4 C61 -88.8(2) . . . . ?
C58 Co3 Co4 C61 18.1(2) . . . . ?
C56 Co3 Co4 C61 111.1(2) . . . . ?
C55 Co3 Co4 C61 162.5(2) . . . . ?
C57 Co3 Co4 C62 -102.8(3) . . . . ?
C59 Co3 Co4 C62 16.2(2) . . . . ?
C58 Co3 Co4 C62 123.2(2) . . . . ?
C56 Co3 Co4 C62 -143.8(2) . . . . ?
C55 Co3 Co4 C62 -92.4(2) . . . . ?
C57 Co3 Co4 C56 41.0(3) . . . . ?
C59 Co3 Co4 C56 160.07(19) . . . . ?
C58 Co3 Co4 C56 -93.0(2) . . . . ?
C55 Co3 Co4 C56 51.42(18) . . . . ?
C57 Co3 Co4 C55 -10.4(3) . . . . ?
C59 Co3 Co4 C55 108.65(19) . . . . ?
C58 Co3 Co4 C55 -144.4(2) . . . . ?
C56 Co3 Co4 C55 -51.42(18) . . . . ?
C64 C65 Co5 C66 88.6(3) . . . . ?
Co6 C65 Co5 C66 162.00(18) . . . . ?
C64 C65 Co5 C67 -35.4(4) . . . . ?
Co6 C65 Co5 C67 38.0(3) . . . . ?
C64 C65 Co5 C68 -167.5(2) . . . . ?
Co6 C65 Co5 C68 -94.15(19) . . . . ?
Co6 C65 Co5 C64 73.4(2) . . . . ?
C64 C65 Co5 Co6 -73.4(2) . . . . ?
C65 C64 Co5 C66 -97.4(3) . . . . ?
C63 C64 Co5 C66 46.2(4) . . . . ?
Co6 C64 Co5 C66 -169.75(19) . . . . ?
C65 C64 Co5 C67 158.0(2) . . . . ?
C63 C64 Co5 C67 -58.4(4) . . . . ?
Co6 C64 Co5 C67 85.69(17) . . . . ?
C65 C64 Co5 C68 20.7(4) . . . . ?
C63 C64 Co5 C68 164.2(4) . . . . ?
Co6 C64 Co5 C68 -51.7(3) . . . . ?
C63 C64 Co5 C65 143.6(5) . . . . ?
Co6 C64 Co5 C65 -72.4(2) . . . . ?
C65 C64 Co5 Co6 72.4(2) . . . . ?
C63 C64 Co5 Co6 -144.1(4) . . . . ?
C64 C65 Co6 C70 27.7(4) . . . . ?
Co5 C65 Co6 C70 -45.8(3) . . . . ?
C64 C65 Co6 C69 -90.2(3) . . . . ?
Co5 C65 Co6 C69 -163.65(16) . . . . ?
C64 C65 Co6 C71 163.9(3) . . . . ?
Co5 C65 Co6 C71 90.49(18) . . . . ?
Co5 C65 Co6 C64 -73.4(2) . . . . ?
C64 C65 Co6 Co5 73.4(2) . . . . ?
C65 C64 Co6 C70 -163.9(3) . . . . ?
C63 C64 Co6 C70 51.8(4) . . . . ?
Co5 C64 Co6 C70 -91.61(18) . . . . ?
C65 C64 Co6 C69 94.8(3) . . . . ?
C63 C64 Co6 C69 -49.5(4) . . . . ?
Co5 C64 Co6 C69 167.10(17) . . . . ?
C65 C64 Co6 C71 -24.6(4) . . . . ?
C63 C64 Co6 C71 -168.9(3) . . . . ?
Co5 C64 Co6 C71 47.7(3) . . . . ?
C63 C64 Co6 C65 -144.3(5) . . . . ?
Co5 C64 Co6 C65 72.3(2) . . . . ?
C65 C64 Co6 Co5 -72.3(2) . . . . ?
C63 C64 Co6 Co5 143.4(4) . . . . ?
C66 Co5 Co6 C70 122.1(3) . . . . ?
C67 Co5 Co6 C70 -2.05(19) . . . . ?
C68 Co5 Co6 C70 -104.81(19) . . . . ?
C65 Co5 Co6 C70 155.41(19) . . . . ?
C64 Co5 Co6 C70 103.54(19) . . . . ?
C66 Co5 Co6 C69 -4.2(4) . . . . ?
C67 Co5 Co6 C69 -128.4(3) . . . . ?
C68 Co5 Co6 C69 128.9(3) . . . . ?
C65 Co5 Co6 C69 29.1(3) . . . . ?
C64 Co5 Co6 C69 -22.8(3) . . . . ?
C66 Co5 Co6 C71 -132.3(3) . . . . ?
C67 Co5 Co6 C71 103.49(19) . . . . ?
C68 Co5 Co6 C71 0.7(2) . . . . ?
C65 Co5 Co6 C71 -99.05(19) . . . . ?
C64 Co5 Co6 C71 -150.92(19) . . . . ?
C66 Co5 Co6 C65 -33.3(3) . . . . ?
C67 Co5 Co6 C65 -157.46(18) . . . . ?
C68 Co5 Co6 C65 99.78(19) . . . . ?
C64 Co5 Co6 C65 -51.87(18) . . . . ?
C66 Co5 Co6 C64 18.6(3) . . . . ?
C67 Co5 Co6 C64 -105.59(18) . . . . ?
C68 Co5 Co6 C64 151.65(19) . . . . ?
C65 Co5 Co6 C64 51.87(18) . . . . ?
C73 C74 Co7 C75 83.8(2) . . . . ?
Co8 C74 Co7 C75 157.42(15) . . . . ?
C73 C74 Co7 C76 -41.8(4) . . . . ?
Co8 C74 Co7 C76 31.8(3) . . . . ?
C73 C74 Co7 C77 -172.8(2) . . . . ?
Co8 C74 Co7 C77 -99.20(16) . . . . ?
Co8 C74 Co7 C73 73.6(2) . . . . ?
C73 C74 Co7 Co8 -73.6(2) . . . . ?
C74 C73 Co7 C75 -104.9(2) . . . . ?
C72 C73 Co7 C75 38.8(4) . . . . ?
Co8 C73 Co7 C75 -178.11(15) . . . . ?
C74 C73 Co7 C76 154.2(2) . . . . ?
C72 C73 Co7 C76 -62.1(4) . . . . ?
Co8 C73 Co7 C76 80.95(17) . . . . ?
C74 C73 Co7 C77 10.5(3) . . . . ?
C72 C73 Co7 C77 154.2(3) . . . . ?
Co8 C73 Co7 C77 -62.7(3) . . . . ?
C72 C73 Co7 C74 143.7(5) . . . . ?
Co8 C73 Co7 C74 -73.2(2) . . . . ?
C74 C73 Co7 Co8 73.2(2) . . . . ?
C72 C73 Co7 Co8 -143.1(4) . . . . ?
C73 C74 Co8 C79 11.2(3) . . . . ?
Co7 C74 Co8 C79 -62.7(2) . . . . ?
C73 C74 Co8 C78 -106.3(2) . . . . ?
Co7 C74 Co8 C78 179.68(14) . . . . ?
C73 C74 Co8 C80 153.2(2) . . . . ?
Co7 C74 Co8 C80 79.17(17) . . . . ?
Co7 C74 Co8 C73 -74.0(2) . . . . ?
C73 C74 Co8 Co7 74.0(2) . . . . ?
C74 C73 Co8 C79 -171.8(2) . . . . ?
C72 C73 Co8 C79 38.2(4) . . . . ?
Co7 C73 Co8 C79 -98.67(15) . . . . ?
C74 C73 Co8 C78 84.6(2) . . . . ?
C72 C73 Co8 C78 -65.5(4) . . . . ?
Co7 C73 Co8 C78 157.66(14) . . . . ?
C74 C73 Co8 C80 -44.3(4) . . . . ?
C72 C73 Co8 C80 165.6(4) . . . . ?
Co7 C73 Co8 C80 28.8(3) . . . . ?
C72 C73 Co8 C74 -150.0(5) . . . . ?
Co7 C73 Co8 C74 73.1(2) . . . . ?
C74 C73 Co8 Co7 -73.1(2) . . . . ?
C72 C73 Co8 Co7 136.9(4) . . . . ?
C75 Co7 Co8 C79 91.4(3) . . . . ?
C76 Co7 Co8 C79 -22.04(19) . . . . ?
C77 Co7 Co8 C79 -130.4(2) . . . . ?
C74 Co7 Co8 C79 138.79(19) . . . . ?
C73 Co7 Co8 C79 87.70(18) . . . . ?
C75 Co7 Co8 C78 -48.0(4) . . . . ?
C76 Co7 Co8 C78 -161.5(3) . . . . ?
C77 Co7 Co8 C78 90.1(3) . . . . ?
C74 Co7 Co8 C78 -0.7(3) . . . . ?
C73 Co7 Co8 C78 -51.8(3) . . . . ?
C75 Co7 Co8 C80 -159.2(3) . . . . ?
C76 Co7 Co8 C80 87.34(19) . . . . ?
C77 Co7 Co8 C80 -21.1(2) . . . . ?
C74 Co7 Co8 C80 -111.83(19) . . . . ?
C73 Co7 Co8 C80 -162.92(18) . . . . ?
C75 Co7 Co8 C74 -47.4(3) . . . . ?
C76 Co7 Co8 C74 -160.83(19) . . . . ?
C77 Co7 Co8 C74 90.8(2) . . . . ?
C73 Co7 Co8 C74 -51.09(18) . . . . ?
C75 Co7 Co8 C73 3.7(3) . . . . ?
C76 Co7 Co8 C73 -109.74(19) . . . . ?
C77 Co7 Co8 C73 141.9(2) . . . . ?
C74 Co7 Co8 C73 51.09(18) . . . . ?
C6 C1 O1 C45 114.3(3) . . . . ?
C2 C1 O1 C45 -66.7(4) . . . . ?
C46 C45 O1 C1 -57.3(4) . . . . ?
C12 C13 O2 C54 -112.5(3) . . . . ?
C14 C13 O2 C54 71.9(4) . . . . ?
C55 C54 O2 C13 33.7(4) . . . . ?
C25 C24 O3 C63 111.9(3) . . . . ?
C23 C24 O3 C63 -69.5(4) . . . . ?
C64 C63 O3 C24 -75.4(4) . . . . ?
C34 C35 O4 C72 -62.6(4) . . . . ?
C36 C35 O4 C72 121.6(3) . . . . ?
C73 C72 O4 C35 -130.4(3) . . . . ?
